data_4121354
loop_
_publ_author_name
'Mar\'ia J. Bernal'
'Olga Torres'
'Marta Mart\'in'
'Eduardo Sola'

_publ_contact_author_address
;
  Dr. Marta Mart\'in
  Departamento de Qu\'imica Inorg\'anica - I.C.M.A.
  Facultad de Ciencias
  Universidad de Zaragoza - C.S.I.C.
  50009 Zaragoza, Spain
;
_publ_contact_author_email martam@unizar.es
_publ_contact_author_fax '+34 956 761187'
_publ_contact_author_name 'Dr. Marta Mart\'in'
_publ_contact_author_phone '+34 976 762026'
_publ_section_title
;
 Reversible Insertion of Carbenes into Ruthenium-Silicon Bonds
;
_journal_name_full 'Journal of the American Chemical Society'
_journal_page_first 19008
_journal_page_last 19015
_journal_paper_doi 10.1021/ja410822p
_journal_volume 135
_journal_year 2013
_chemical_formula_moiety 'C35 H59 Cl P2 Ru Si2'
_chemical_formula_sum 'C35 H59 Cl P2 Ru Si2'
_chemical_formula_weight 734.46
_space_group_IT_number 2
_symmetry_cell_setting triclinic
_symmetry_space_group_name_Hall '-P 1'
_symmetry_space_group_name_H-M 'P -1'
_atom_sites_solution_hydrogens geom
_atom_sites_solution_primary heavy
_atom_sites_solution_secondary difmap
_audit_creation_method SHELXL-97
_cell_angle_alpha 101.0070(10)
_cell_angle_beta 96.9180(10)
_cell_angle_gamma 92.5770(10)
_cell_formula_units_Z 2
_cell_length_a 10.3126(7)
_cell_length_b 11.7478(8)
_cell_length_c 15.7614(11)
_cell_measurement_reflns_used 6376
_cell_measurement_temperature 100.0(2)
_cell_measurement_theta_max 26.22
_cell_measurement_theta_min 2.25
_cell_volume 1856.2(2)
_computing_cell_refinement 'SAINT+ v. 6.01 (Bruker AXS, 2000)'
_computing_data_collection 'SMART v. 5.611 (Bruker AXS, 2000)'
_computing_data_reduction 'SAINT+ v. 6.01 (Bruker AXS, 2000)'
_computing_molecular_graphics 'XP program, SHELXTL v6.10, Bruker2000'
_computing_publication_material 'XCIF program, SHELXTLv6.10,BrukerAXS'
_computing_structure_refinement 'SHELXL-97 (Sheldrick, 1997)'
_computing_structure_solution 'SHELXS-97 (Sheldrick, 1990)'
_diffrn_ambient_temperature 100.0(2)
_diffrn_detector_area_resol_mean 8.26
_diffrn_measured_fraction_theta_full 0.989
_diffrn_measured_fraction_theta_max 0.989
_diffrn_measurement_device_type 'Bruker SMART APEX CCD system'
_diffrn_measurement_method '\w rotations with narrow frames'
_diffrn_radiation_monochromator graphite
_diffrn_radiation_source 'fine-focus sealed tube'
_diffrn_radiation_type MoK\a
_diffrn_radiation_wavelength 0.71073
_diffrn_reflns_av_R_equivalents 0.0246
_diffrn_reflns_av_sigmaI/netI 0.0518
_diffrn_reflns_limit_h_max 12
_diffrn_reflns_limit_h_min -12
_diffrn_reflns_limit_k_max 14
_diffrn_reflns_limit_k_min -14
_diffrn_reflns_limit_l_max 19
_diffrn_reflns_limit_l_min -19
_diffrn_reflns_number 15672
_diffrn_reflns_theta_full 26.25
_diffrn_reflns_theta_max 26.25
_diffrn_reflns_theta_min 1.77
_diffrn_standards_decay_% 'no decay'
_exptl_absorpt_coefficient_mu 0.668
_exptl_absorpt_correction_T_max 0.908
_exptl_absorpt_correction_T_min 0.793
_exptl_absorpt_correction_type multi-scan
_exptl_absorpt_process_details
;
  SADABS: Area-Detector Absorption Correction. (1996)  Bruker-AXS 
  within SAINT+ package, v. 6.01.
;
_exptl_crystal_colour orange
_exptl_crystal_density_diffrn 1.314
_exptl_crystal_description 'irregular block'
_exptl_crystal_F_000 776
_exptl_crystal_size_max 0.30
_exptl_crystal_size_mid 0.16
_exptl_crystal_size_min 0.12
_refine_diff_density_max 0.818
_refine_diff_density_min -0.749
_refine_diff_density_rms 0.074
_refine_ls_extinction_method none
_refine_ls_goodness_of_fit_ref 0.989
_refine_ls_hydrogen_treatment constr
_refine_ls_matrix_type full
_refine_ls_number_parameters 385
_refine_ls_number_reflns 7405
_refine_ls_number_restraints 0
_refine_ls_restrained_S_all 0.989
_refine_ls_R_factor_all 0.0396
_refine_ls_R_factor_gt 0.0313
_refine_ls_shift/su_max 0.002
_refine_ls_shift/su_mean 0.000
_refine_ls_structure_factor_coef Fsqd
_refine_ls_weighting_details 'calc w=1/[\s^2^(Fo^2^)+(0.0306P)^2^+0.0000P] where P=(Fo^2^+2Fc^2^)/3'
_refine_ls_weighting_scheme calc
_refine_ls_wR_factor_gt 0.0682
_refine_ls_wR_factor_ref 0.0717
_reflns_number_gt 6211
_reflns_number_total 7405
_reflns_threshold_expression >2sigma(I)
_cod_data_source_file ja410822p_si_002_1.cif
_cod_data_source_block mar226a
_cod_database_code 4121354

loop_
_symmetry_equiv_pos_as_xyz
'x, y, z'
'-x, -y, -z'

loop_
_atom_site_label
_atom_site_type_symbol
_atom_site_fract_x
_atom_site_fract_y
_atom_site_fract_z
_atom_site_U_iso_or_equiv
_atom_site_adp_type
_atom_site_occupancy
_atom_site_symmetry_multiplicity
_atom_site_calc_flag
_atom_site_refinement_flags
Ru1 Ru 0.645722(19) 0.816022(16) 0.697466(12) 0.01351(6) Uani 1 1 d .
P1 P 0.77874(6) 0.90866(5) 0.61918(4) 0.01513(14) Uani 1 1 d .
P2 P 0.52568(6) 0.66751(5) 0.74744(4) 0.01576(14) Uani 1 1 d .
Cl1 Cl 0.49703(6) 0.77334(6) 0.56551(4) 0.02354(15) Uani 1 1 d .
Si1 Si 0.84665(7) 0.73412(6) 0.85087(4) 0.01503(15) Uani 1 1 d .
Si2 Si 0.94056(7) 0.47042(6) 0.79479(5) 0.02017(16) Uani 1 1 d .
C1 C 0.9198(2) 0.97067(19) 0.69844(15) 0.0148(5) Uani 1 1 d .
C2 C 0.9247(2) 0.93652(19) 0.77934(15) 0.0150(5) Uani 1 1 d .
C3 C 1.0328(2) 0.9787(2) 0.84158(16) 0.0173(5) Uani 1 1 d .
H3 H 1.0380 0.9576 0.8971 0.021 Uiso 1 1 calc R
C4 C 1.1325(2) 1.0504(2) 0.82455(16) 0.0200(6) Uani 1 1 d .
H4 H 1.2048 1.0779 0.8682 0.024 Uiso 1 1 calc R
C5 C 1.1273(2) 1.0820(2) 0.74398(16) 0.0212(6) Uani 1 1 d .
H5 H 1.1960 1.1306 0.7318 0.025 Uiso 1 1 calc R
C6 C 1.0212(2) 1.0423(2) 0.68160(16) 0.0193(6) Uani 1 1 d .
H6 H 1.0171 1.0641 0.6263 0.023 Uiso 1 1 calc R
C7 C 0.9891(2) 0.7600(2) 0.94101(16) 0.0204(6) Uani 1 1 d .
H7A H 1.0696 0.7774 0.9173 0.031 Uiso 1 1 calc R
H7B H 0.9979 0.6903 0.9663 0.031 Uiso 1 1 calc R
H7C H 0.9736 0.8258 0.9863 0.031 Uiso 1 1 calc R
C8 C 0.6980(2) 0.69504(19) 0.90369(15) 0.0164(5) Uani 1 1 d .
C9 C 0.5649(2) 0.67406(19) 0.86529(15) 0.0164(5) Uani 1 1 d .
C10 C 0.4679(3) 0.6554(2) 0.91675(16) 0.0209(6) Uani 1 1 d .
H10 H 0.3791 0.6432 0.8906 0.025 Uiso 1 1 calc R
C11 C 0.4970(3) 0.6543(2) 1.00470(16) 0.0214(6) Uani 1 1 d .
H11 H 0.4294 0.6408 1.0383 0.026 Uiso 1 1 calc R
C12 C 0.6257(3) 0.6730(2) 1.04269(16) 0.0213(6) Uani 1 1 d .
H12 H 0.6476 0.6722 1.1029 0.026 Uiso 1 1 calc R
C13 C 0.7225(2) 0.6929(2) 0.99293(15) 0.0188(5) Uani 1 1 d .
H13 H 0.8105 0.7057 1.0205 0.023 Uiso 1 1 calc R
C14 C 0.7039(2) 1.0200(2) 0.56376(15) 0.0179(5) Uani 1 1 d .
H14 H 0.6317 0.9772 0.5196 0.021 Uiso 1 1 calc R
C15 C 0.6373(3) 1.1063(2) 0.62686(17) 0.0278(6) Uani 1 1 d .
H15A H 0.7039 1.1533 0.6708 0.042 Uiso 1 1 calc R
H15B H 0.5778 1.0639 0.6558 0.042 Uiso 1 1 calc R
H15C H 0.5876 1.1573 0.5946 0.042 Uiso 1 1 calc R
C16 C 0.7903(3) 1.0839(2) 0.51303(16) 0.0245(6) Uani 1 1 d .
H16A H 0.7357 1.1283 0.4777 0.037 Uiso 1 1 calc R
H16B H 0.8352 1.0273 0.4749 0.037 Uiso 1 1 calc R
H16C H 0.8552 1.1371 0.5540 0.037 Uiso 1 1 calc R
C17 C 0.8582(2) 0.8198(2) 0.53234(15) 0.0185(5) Uani 1 1 d .
H17 H 0.9256 0.8726 0.5160 0.022 Uiso 1 1 calc R
C18 C 0.9308(3) 0.7238(2) 0.56603(17) 0.0273(6) Uani 1 1 d .
H18A H 0.8676 0.6670 0.5792 0.041 Uiso 1 1 calc R
H18B H 0.9902 0.7576 0.6191 0.041 Uiso 1 1 calc R
H18C H 0.9814 0.6851 0.5215 0.041 Uiso 1 1 calc R
C19 C 0.7648(3) 0.7698(2) 0.44894(16) 0.0273(6) Uani 1 1 d .
H19A H 0.8140 0.7268 0.4053 0.041 Uiso 1 1 calc R
H19B H 0.7239 0.8334 0.4261 0.041 Uiso 1 1 calc R
H19C H 0.6968 0.7173 0.4621 0.041 Uiso 1 1 calc R
C20 C 0.3431(2) 0.6537(2) 0.72827(16) 0.0205(6) Uani 1 1 d .
H20 H 0.3145 0.6007 0.7662 0.025 Uiso 1 1 calc R
C21 C 0.2870(2) 0.7704(2) 0.75910(18) 0.0283(6) Uani 1 1 d .
H21A H 0.3159 0.8267 0.7256 0.042 Uiso 1 1 calc R
H21B H 0.3178 0.7987 0.8212 0.042 Uiso 1 1 calc R
H21C H 0.1911 0.7605 0.7503 0.042 Uiso 1 1 calc R
C22 C 0.2800(3) 0.6007(2) 0.63495(17) 0.0269(6) Uani 1 1 d .
H22A H 0.1850 0.5899 0.6337 0.040 Uiso 1 1 calc R
H22B H 0.3152 0.5253 0.6157 0.040 Uiso 1 1 calc R
H22C H 0.2997 0.6529 0.5959 0.040 Uiso 1 1 calc R
C23 C 0.5733(2) 0.5176(2) 0.70782(16) 0.0188(5) Uani 1 1 d .
H23 H 0.6631 0.5145 0.7390 0.023 Uiso 1 1 calc R
C24 C 0.4894(3) 0.4216(2) 0.73361(17) 0.0259(6) Uani 1 1 d .
H24A H 0.4011 0.4155 0.7014 0.039 Uiso 1 1 calc R
H24B H 0.4842 0.4408 0.7963 0.039 Uiso 1 1 calc R
H24C H 0.5292 0.3473 0.7196 0.039 Uiso 1 1 calc R
C25 C 0.5888(3) 0.4914(2) 0.61108(16) 0.0254(6) Uani 1 1 d .
H25A H 0.6241 0.4151 0.5962 0.038 Uiso 1 1 calc R
H25B H 0.6489 0.5512 0.5985 0.038 Uiso 1 1 calc R
H25C H 0.5032 0.4911 0.5763 0.038 Uiso 1 1 calc R
C26 C 0.9013(2) 0.61519(19) 0.76873(15) 0.0174(5) Uani 1 1 d .
H26A H 0.9804 0.6472 0.7491 0.021 Uiso 1 1 calc R
H26B H 0.8323 0.5999 0.7177 0.021 Uiso 1 1 calc R
C27 C 1.1146(3) 0.4723(2) 0.8426(2) 0.0357(7) Uani 1 1 d .
H27A H 1.1315 0.3969 0.8581 0.054 Uiso 1 1 calc R
H27B H 1.1325 0.5337 0.8949 0.054 Uiso 1 1 calc R
H27C H 1.1716 0.4871 0.7998 0.054 Uiso 1 1 calc R
C28 C 0.9166(3) 0.3602(2) 0.69149(19) 0.0415(8) Uani 1 1 d .
H28A H 0.9426 0.2850 0.7034 0.062 Uiso 1 1 calc R
H28B H 0.9705 0.3846 0.6501 0.062 Uiso 1 1 calc R
H28C H 0.8242 0.3530 0.6665 0.062 Uiso 1 1 calc R
C29 C 0.8392(3) 0.4232(2) 0.87352(18) 0.0306(7) Uani 1 1 d .
H29A H 0.7465 0.4178 0.8495 0.046 Uiso 1 1 calc R
H29B H 0.8538 0.4800 0.9287 0.046 Uiso 1 1 calc R
H29C H 0.8641 0.3470 0.8839 0.046 Uiso 1 1 calc R
C30 C 0.8126(2) 0.86215(19) 0.79969(15) 0.0154(5) Uani 1 1 d .
C31 C 0.6908(2) 0.91559(19) 0.80259(15) 0.0144(5) Uani 1 1 d .
C32 C 0.6442(2) 1.0125(2) 0.86602(15) 0.0159(5) Uani 1 1 d .
C33 C 0.6618(3) 0.9839(2) 0.95775(15) 0.0236(6) Uani 1 1 d .
H33A H 0.6046 0.9153 0.9584 0.035 Uiso 1 1 calc R
H33B H 0.6388 1.0501 0.9999 0.035 Uiso 1 1 calc R
H33C H 0.7532 0.9681 0.9734 0.035 Uiso 1 1 calc R
C34 C 0.5017(2) 1.0338(2) 0.83990(16) 0.0226(6) Uani 1 1 d .
H34A H 0.4908 1.0496 0.7807 0.034 Uiso 1 1 calc R
H34B H 0.4767 1.1006 0.8806 0.034 Uiso 1 1 calc R
H34C H 0.4458 0.9647 0.8416 0.034 Uiso 1 1 calc R
C35 C 0.7311(2) 1.1236(2) 0.86965(16) 0.0207(6) Uani 1 1 d .
H35A H 0.8228 1.1098 0.8866 0.031 Uiso 1 1 calc R
H35B H 0.7043 1.1870 0.9126 0.031 Uiso 1 1 calc R
H35C H 0.7216 1.1447 0.8121 0.031 Uiso 1 1 calc R

loop_
_atom_site_aniso_label
_atom_site_aniso_U_11
_atom_site_aniso_U_22
_atom_site_aniso_U_33
_atom_site_aniso_U_23
_atom_site_aniso_U_13
_atom_site_aniso_U_12
Ru1 0.01323(11) 0.01408(10) 0.01267(11) 0.00234(8) 0.00042(8) -0.00036(8)
P1 0.0153(3) 0.0168(3) 0.0132(3) 0.0033(3) 0.0011(3) 0.0007(3)
P2 0.0145(3) 0.0162(3) 0.0157(3) 0.0027(3) 0.0002(3) -0.0017(3)
Cl1 0.0201(3) 0.0319(4) 0.0169(3) 0.0077(3) -0.0059(3) -0.0067(3)
Si1 0.0152(4) 0.0151(3) 0.0147(3) 0.0040(3) 0.0006(3) -0.0003(3)
Si2 0.0189(4) 0.0166(4) 0.0260(4) 0.0063(3) 0.0033(3) 0.0028(3)
C1 0.0147(13) 0.0140(12) 0.0158(12) 0.0016(10) 0.0036(10) 0.0031(10)
C2 0.0138(13) 0.0136(12) 0.0171(13) 0.0011(10) 0.0034(10) 0.0022(10)
C3 0.0166(13) 0.0176(12) 0.0175(13) 0.0034(10) 0.0023(10) 0.0005(10)
C4 0.0158(13) 0.0209(13) 0.0212(14) 0.0017(11) -0.0007(11) -0.0009(11)
C5 0.0171(14) 0.0206(13) 0.0260(14) 0.0048(11) 0.0048(11) -0.0042(11)
C6 0.0204(14) 0.0211(13) 0.0174(13) 0.0046(11) 0.0049(11) 0.0002(11)
C7 0.0202(14) 0.0197(13) 0.0211(14) 0.0060(11) -0.0005(11) 0.0002(11)
C8 0.0192(13) 0.0117(12) 0.0182(13) 0.0025(10) 0.0032(11) 0.0011(10)
C9 0.0205(14) 0.0126(12) 0.0159(13) 0.0031(10) 0.0018(11) 0.0001(10)
C10 0.0191(14) 0.0192(13) 0.0236(14) 0.0037(11) 0.0018(11) -0.0015(11)
C11 0.0255(15) 0.0181(13) 0.0225(14) 0.0045(11) 0.0097(12) 0.0019(11)
C12 0.0295(15) 0.0209(13) 0.0154(13) 0.0062(11) 0.0048(11) 0.0050(12)
C13 0.0205(14) 0.0184(13) 0.0178(13) 0.0054(11) 0.0009(11) 0.0024(11)
C14 0.0176(13) 0.0203(13) 0.0166(13) 0.0062(11) 0.0012(10) 0.0022(11)
C15 0.0332(17) 0.0302(15) 0.0259(15) 0.0142(13) 0.0096(13) 0.0130(13)
C16 0.0267(15) 0.0259(14) 0.0254(15) 0.0127(12) 0.0082(12) 0.0062(12)
C17 0.0183(14) 0.0214(13) 0.0163(13) 0.0038(11) 0.0045(11) 0.0023(11)
C18 0.0342(17) 0.0284(15) 0.0218(14) 0.0055(12) 0.0092(12) 0.0129(13)
C19 0.0297(16) 0.0306(15) 0.0190(14) -0.0023(12) 0.0047(12) 0.0015(13)
C20 0.0154(13) 0.0215(13) 0.0249(14) 0.0071(11) 0.0015(11) -0.0037(11)
C21 0.0165(14) 0.0285(15) 0.0387(17) 0.0048(13) 0.0028(12) -0.0005(12)
C22 0.0184(14) 0.0302(15) 0.0304(16) 0.0076(13) -0.0032(12) -0.0054(12)
C23 0.0199(14) 0.0154(12) 0.0198(13) 0.0020(11) 0.0000(11) -0.0003(11)
C24 0.0290(16) 0.0178(13) 0.0291(15) 0.0033(12) 0.0009(12) -0.0041(12)
C25 0.0265(16) 0.0247(14) 0.0224(14) -0.0001(12) 0.0000(12) 0.0025(12)
C26 0.0169(13) 0.0173(12) 0.0180(13) 0.0043(10) 0.0022(10) -0.0013(10)
C27 0.0252(16) 0.0384(17) 0.050(2) 0.0257(15) 0.0031(14) 0.0050(14)
C28 0.056(2) 0.0241(15) 0.0424(19) -0.0006(14) 0.0036(16) 0.0156(15)
C29 0.0273(16) 0.0268(15) 0.0433(18) 0.0193(14) 0.0070(14) 0.0047(13)
C30 0.0183(13) 0.0148(12) 0.0120(12) 0.0024(10) -0.0009(10) -0.0020(10)
C31 0.0153(13) 0.0152(12) 0.0146(12) 0.0076(10) 0.0030(10) -0.0027(10)
C32 0.0170(13) 0.0162(12) 0.0144(12) 0.0018(10) 0.0037(10) -0.0002(10)
C33 0.0312(16) 0.0222(14) 0.0179(14) 0.0017(11) 0.0079(12) 0.0032(12)
C34 0.0220(14) 0.0206(13) 0.0232(14) -0.0023(11) 0.0052(11) 0.0035(11)
C35 0.0228(14) 0.0166(13) 0.0213(14) -0.0016(11) 0.0058(11) 0.0011(11)

loop_
_atom_type_symbol
_atom_type_description
_atom_type_scat_dispersion_real
_atom_type_scat_dispersion_imag
_atom_type_scat_source
C C 0.0033 0.0016 'International Tables Vol C Tables 4.2.6.8 and 6.1.1.4'
H H 0.0000 0.0000 'International Tables Vol C Tables 4.2.6.8 and 6.1.1.4'
Si Si 0.0817 0.0704 'International Tables Vol C Tables 4.2.6.8 and 6.1.1.4'
P P 0.1023 0.0942 'International Tables Vol C Tables 4.2.6.8 and 6.1.1.4'
Cl Cl 0.1484 0.1585 'International Tables Vol C Tables 4.2.6.8 and 6.1.1.4'
Ru Ru -1.2594 0.8363 'International Tables Vol C Tables 4.2.6.8 and 6.1.1.4'

loop_
_geom_angle_atom_site_label_1
_geom_angle_atom_site_label_2
_geom_angle_atom_site_label_3
_geom_angle
C31 Ru1 C30 40.60(9)
C31 Ru1 P1 96.80(7)
C30 Ru1 P1 82.88(6)
C31 Ru1 Cl1 145.66(8)
C30 Ru1 Cl1 167.60(6)
P1 Ru1 Cl1 85.31(2)
C31 Ru1 P2 98.24(7)
C30 Ru1 P2 102.22(6)
P1 Ru1 P2 161.89(2)
Cl1 Ru1 P2 87.95(2)
C1 P1 C14 111.58(11)
C1 P1 C17 101.64(11)
C14 P1 C17 102.78(11)
C1 P1 Ru1 104.41(8)
C14 P1 Ru1 116.53(8)
C17 P1 Ru1 119.05(8)
C9 P2 C23 98.60(11)
C9 P2 C20 103.97(11)
C23 P2 C20 104.02(11)
C9 P2 Ru1 112.79(8)
C23 P2 Ru1 114.19(8)
C20 P2 Ru1 120.54(8)
C30 Si1 C26 109.39(11)
C30 Si1 C7 114.46(11)
C26 Si1 C7 102.52(11)
C30 Si1 C8 108.86(11)
C26 Si1 C8 116.11(11)
C7 Si1 C8 105.55(11)
C27 Si2 C28 107.25(14)
C27 Si2 C29 106.92(13)
C28 Si2 C29 109.33(14)
C27 Si2 C26 111.08(12)
C28 Si2 C26 108.43(12)
C29 Si2 C26 113.63(11)
C6 C1 C2 120.4(2)
C6 C1 P1 124.44(18)
C2 C1 P1 115.10(18)
C3 C2 C1 117.5(2)
C3 C2 C30 121.6(2)
C1 C2 C30 120.9(2)
C4 C3 C2 121.8(2)
C4 C3 H3 119.1
C2 C3 H3 119.1
C3 C4 C5 120.1(2)
C3 C4 H4 119.9
C5 C4 H4 119.9
C6 C5 C4 119.3(2)
C6 C5 H5 120.4
C4 C5 H5 120.4
C5 C6 C1 121.0(2)
C5 C6 H6 119.5
C1 C6 H6 119.5
Si1 C7 H7A 109.5
Si1 C7 H7B 109.5
H7A C7 H7B 109.5
Si1 C7 H7C 109.5
H7A C7 H7C 109.5
H7B C7 H7C 109.5
C13 C8 C9 116.0(2)
C13 C8 Si1 115.65(18)
C9 C8 Si1 128.23(18)
C10 C9 C8 119.8(2)
C10 C9 P2 121.51(19)
C8 C9 P2 118.70(18)
C11 C10 C9 122.0(2)
C11 C10 H10 119.0
C9 C10 H10 119.0
C12 C11 C10 118.9(2)
C12 C11 H11 120.5
C10 C11 H11 120.5
C11 C12 C13 119.7(2)
C11 C12 H12 120.2
C13 C12 H12 120.1
C12 C13 C8 123.5(2)
C12 C13 H13 118.2
C8 C13 H13 118.2
C15 C14 C16 110.6(2)
C15 C14 P1 110.79(16)
C16 C14 P1 117.57(17)
C15 C14 H14 105.6
C16 C14 H14 105.6
P1 C14 H14 105.6
C14 C15 H15A 109.5
C14 C15 H15B 109.5
H15A C15 H15B 109.5
C14 C15 H15C 109.5
H15A C15 H15C 109.5
H15B C15 H15C 109.5
C14 C16 H16A 109.5
C14 C16 H16B 109.5
H16A C16 H16B 109.5
C14 C16 H16C 109.5
H16A C16 H16C 109.5
H16B C16 H16C 109.5
C18 C17 C19 110.8(2)
C18 C17 P1 111.23(17)
C19 C17 P1 113.99(17)
C18 C17 H17 106.8
C19 C17 H17 106.8
P1 C17 H17 106.8
C17 C18 H18A 109.5
C17 C18 H18B 109.5
H18A C18 H18B 109.5
C17 C18 H18C 109.5
H18A C18 H18C 109.5
H18B C18 H18C 109.5
C17 C19 H19A 109.5
C17 C19 H19B 109.5
H19A C19 H19B 109.5
C17 C19 H19C 109.5
H19A C19 H19C 109.5
H19B C19 H19C 109.5
C21 C20 C22 109.7(2)
C21 C20 P2 110.90(17)
C22 C20 P2 116.40(18)
C21 C20 H20 106.4
C22 C20 H20 106.4
P2 C20 H20 106.4
C20 C21 H21A 109.5
C20 C21 H21B 109.5
H21A C21 H21B 109.5
C20 C21 H21C 109.5
H21A C21 H21C 109.5
H21B C21 H21C 109.5
C20 C22 H22A 109.5
C20 C22 H22B 109.5
H22A C22 H22B 109.5
C20 C22 H22C 109.5
H22A C22 H22C 109.5
H22B C22 H22C 109.5
C25 C23 C24 112.2(2)
C25 C23 P2 113.76(17)
C24 C23 P2 114.30(17)
C25 C23 H23 105.1
C24 C23 H23 105.1
P2 C23 H23 105.1
C23 C24 H24A 109.5
C23 C24 H24B 109.5
H24A C24 H24B 109.5
C23 C24 H24C 109.5
H24A C24 H24C 109.5
H24B C24 H24C 109.5
C23 C25 H25A 109.5
C23 C25 H25B 109.5
H25A C25 H25B 109.5
C23 C25 H25C 109.5
H25A C25 H25C 109.5
H25B C25 H25C 109.5
Si1 C26 Si2 122.13(13)
Si1 C26 H26A 106.8
Si2 C26 H26A 106.8
Si1 C26 H26B 106.8
Si2 C26 H26B 106.8
H26A C26 H26B 106.6
Si2 C27 H27A 109.5
Si2 C27 H27B 109.5
H27A C27 H27B 109.5
Si2 C27 H27C 109.5
H27A C27 H27C 109.5
H27B C27 H27C 109.5
Si2 C28 H28A 109.5
Si2 C28 H28B 109.5
H28A C28 H28B 109.5
Si2 C28 H28C 109.5
H28A C28 H28C 109.5
H28B C28 H28C 109.5
Si2 C29 H29A 109.5
Si2 C29 H29B 109.5
H29A C29 H29B 109.5
Si2 C29 H29C 109.5
H29A C29 H29C 109.5
H29B C29 H29C 109.5
C31 C30 C2 115.19(19)
C31 C30 Si1 121.81(17)
C2 C30 Si1 120.26(17)
C31 C30 Ru1 56.39(12)
C2 C30 Ru1 116.05(15)
Si1 C30 Ru1 109.23(11)
C30 C31 C32 133.0(2)
C30 C31 Ru1 83.01(14)
C32 C31 Ru1 143.90(18)
C31 C32 C34 111.9(2)
C31 C32 C35 108.40(19)
C34 C32 C35 109.6(2)
C31 C32 C33 109.51(19)
C34 C32 C33 110.0(2)
C35 C32 C33 107.33(19)
C32 C33 H33A 109.5
C32 C33 H33B 109.5
H33A C33 H33B 109.5
C32 C33 H33C 109.5
H33A C33 H33C 109.5
H33B C33 H33C 109.5
C32 C34 H34A 109.5
C32 C34 H34B 109.5
H34A C34 H34B 109.5
C32 C34 H34C 109.5
H34A C34 H34C 109.5
H34B C34 H34C 109.5
C32 C35 H35A 109.5
C32 C35 H35B 109.5
H35A C35 H35B 109.5
C32 C35 H35C 109.5
H35A C35 H35C 109.5
H35B C35 H35C 109.5

loop_
_geom_bond_atom_site_label_1
_geom_bond_atom_site_label_2
_geom_bond_distance
Ru1 C31 1.832(2)
Ru1 C30 2.183(2)
Ru1 P1 2.3183(7)
Ru1 Cl1 2.3859(6)
Ru1 P2 2.4005(7)
P1 C1 1.824(2)
P1 C14 1.853(2)
P1 C17 1.854(2)
P2 C9 1.839(2)
P2 C23 1.862(2)
P2 C20 1.865(2)
Si1 C30 1.865(2)
Si1 C26 1.871(2)
Si1 C7 1.887(2)
Si1 C8 1.909(3)
Si2 C27 1.859(3)
Si2 C28 1.859(3)
Si2 C29 1.861(3)
Si2 C26 1.875(2)
C1 C6 1.395(3)
C1 C2 1.404(3)
C2 C3 1.397(3)
C2 C30 1.519(3)
C3 C4 1.383(3)
C3 H3 0.9500
C4 C5 1.386(3)
C4 H4 0.9500
C5 C6 1.379(3)
C5 H5 0.9500
C6 H6 0.9500
C7 H7A 0.9800
C7 H7B 0.9800
C7 H7C 0.9800
C8 C13 1.404(3)
C8 C9 1.423(3)
C9 C10 1.397(3)
C10 C11 1.385(3)
C10 H10 0.9500
C11 C12 1.378(3)
C11 H11 0.9500
C12 C13 1.380(3)
C12 H12 0.9500
C13 H13 0.9500
C14 C15 1.527(3)
C14 C16 1.529(3)
C14 H14 1.0000
C15 H15A 0.9800
C15 H15B 0.9800
C15 H15C 0.9800
C16 H16A 0.9800
C16 H16B 0.9800
C16 H16C 0.9800
C17 C18 1.524(3)
C17 C19 1.533(3)
C17 H17 1.0000
C18 H18A 0.9800
C18 H18B 0.9800
C18 H18C 0.9800
C19 H19A 0.9800
C19 H19B 0.9800
C19 H19C 0.9800
C20 C21 1.528(3)
C20 C22 1.536(3)
C20 H20 1.0000
C21 H21A 0.9800
C21 H21B 0.9800
C21 H21C 0.9800
C22 H22A 0.9800
C22 H22B 0.9800
C22 H22C 0.9800
C23 C25 1.526(3)
C23 C24 1.535(3)
C23 H23 1.0000
C24 H24A 0.9800
C24 H24B 0.9800
C24 H24C 0.9800
C25 H25A 0.9800
C25 H25B 0.9800
C25 H25C 0.9800
C26 H26A 0.9900
C26 H26B 0.9900
C27 H27A 0.9800
C27 H27B 0.9800
C27 H27C 0.9800
C28 H28A 0.9800
C28 H28B 0.9800
C28 H28C 0.9800
C29 H29A 0.9800
C29 H29B 0.9800
C29 H29C 0.9800
C30 C31 1.431(3)
C31 C32 1.502(3)
C32 C34 1.523(3)
C32 C35 1.537(3)
C32 C33 1.537(3)
C33 H33A 0.9800
C33 H33B 0.9800
C33 H33C 0.9800
C34 H34A 0.9800
C34 H34B 0.9800
C34 H34C 0.9800
C35 H35A 0.9800
C35 H35B 0.9800
C35 H35C 0.9800
